data_4311468
loop_
_publ_author_name
'Karuppasamy Kandasamy'
'Harkesh B. Singh'
'Ray J. Butcher'
'Jerry P. Jasinski'

_publ_section_title
;
 Synthesis, Structure, and Catalytic Properties of VIV, MnIII, MoVI, and
 UVI Complexes Containing Bidentate (N, O) Oxazine and Oxazoline Ligands
;
_journal_name_full 'Inorganic Chemistry'
_journal_page_first 5704
_journal_page_last 5713
_journal_paper_doi 10.1021/ic0352093
_journal_volume 43
_journal_year 2004
_chemical_formula_sum 'C22 H24 Mo N2 O6'
_chemical_formula_weight 508.37
_chemical_name_systematic
; 
 ? 
;
_space_group_IT_number 20
_symmetry_cell_setting orthorhombic
_symmetry_space_group_name_Hall 'C 2c 2'
_symmetry_space_group_name_H-M 'C 2 2 21'
_atom_sites_solution_hydrogens geom
_atom_sites_solution_primary direct
_atom_sites_solution_secondary difmap
_audit_creation_method SHELXL-97
_cell_angle_alpha 90.00
_cell_angle_beta 90.00
_cell_angle_gamma 90.00
_cell_formula_units_Z 8
_cell_length_a 10.585(2)
_cell_length_b 14.807(3)
_cell_length_c 27.670(6)
_cell_measurement_reflns_used 19
_cell_measurement_temperature 293(2)
_cell_measurement_theta_max 7.75
_cell_measurement_theta_min 6.25
_cell_volume 4336.8(15)
_computing_cell_refinement 'Bruker XSCANS'
_computing_data_collection 'Bruker XSCANS'
_computing_data_reduction 'Bruker SHELXTL'
_computing_molecular_graphics 'Bruker SHELXTL'
_computing_publication_material 'Bruker SHELXTL'
_computing_structure_refinement 'SHELXL-97 (Sheldrick, 1997)'
_computing_structure_solution 'SHELXS-97 (Sheldrick, 1990)'
_diffrn_ambient_temperature 293(2)
_diffrn_measured_fraction_theta_full 0.967
_diffrn_measured_fraction_theta_max 0.967
_diffrn_measurement_device_type 'Rigaku AFC6S'
_diffrn_measurement_method 'omega scans'
_diffrn_radiation_monochromator graphite
_diffrn_radiation_source 'fine-focus sealed tube'
_diffrn_radiation_type MoK\a
_diffrn_radiation_wavelength 0.71073
_diffrn_reflns_av_R_equivalents 0.0000
_diffrn_reflns_av_sigmaI/netI 0.1179
_diffrn_reflns_limit_h_max 13
_diffrn_reflns_limit_h_min 0
_diffrn_reflns_limit_k_max 19
_diffrn_reflns_limit_k_min 0
_diffrn_reflns_limit_l_max 35
_diffrn_reflns_limit_l_min 0
_diffrn_reflns_number 2681
_diffrn_reflns_theta_full 27.50
_diffrn_reflns_theta_max 27.50
_diffrn_reflns_theta_min 2.37
_diffrn_standards_interval_count 150
_diffrn_standards_number 3
_exptl_absorpt_coefficient_mu 0.646
_exptl_absorpt_correction_type none
_exptl_crystal_colour 'cloudy yellow'
_exptl_crystal_density_diffrn 1.557
_exptl_crystal_density_method 'not measured'
_exptl_crystal_description prism
_exptl_crystal_F_000 2080
_exptl_crystal_size_max 0.6
_exptl_crystal_size_mid 0.4
_exptl_crystal_size_min 0.3
_refine_diff_density_max 0.949
_refine_diff_density_min -0.796
_refine_diff_density_rms 0.155
_refine_ls_abs_structure_details 'Flack H D (1983), Acta Cryst. A39, 876-881'
_refine_ls_abs_structure_Flack -0.05(16)
_refine_ls_extinction_method none
_refine_ls_goodness_of_fit_ref 1.033
_refine_ls_hydrogen_treatment constr
_refine_ls_matrix_type full
_refine_ls_number_parameters 281
_refine_ls_number_reflns 2681
_refine_ls_number_restraints 0
_refine_ls_restrained_S_all 1.033
_refine_ls_R_factor_all 0.1596
_refine_ls_R_factor_gt 0.0617
_refine_ls_shift/su_max 0.082
_refine_ls_shift/su_mean 0.009
_refine_ls_structure_factor_coef Fsqd
_refine_ls_weighting_details 'calc w=1/[\s^2^(Fo^2^)+(0.0355P)^2^+93.0134P] where P=(Fo^2^+2Fc^2^)/3'
_refine_ls_weighting_scheme calc
_refine_ls_wR_factor_gt 0.1445
_refine_ls_wR_factor_ref 0.1905
_reflns_number_gt 1464
_reflns_number_total 2681
_reflns_threshold_expression >2sigma(I)
_cod_data_source_file ic0352093si20031022_020809_3.cif
_cod_data_source_block 5
_cod_original_cell_volume 4337.0(15)
_cod_database_code 4311468

loop_
_symmetry_equiv_pos_as_xyz
'x, y, z'
'-x, -y, z+1/2'
'-x, y, -z+1/2'
'x, -y, -z'
'x+1/2, y+1/2, z'
'-x+1/2, -y+1/2, z+1/2'
'-x+1/2, y+1/2, -z+1/2'
'x+1/2, -y+1/2, -z'

loop_
_atom_site_label
_atom_site_type_symbol
_atom_site_fract_x
_atom_site_fract_y
_atom_site_fract_z
_atom_site_U_iso_or_equiv
_atom_site_adp_type
_atom_site_occupancy
_atom_site_symmetry_multiplicity
_atom_site_calc_flag
_atom_site_refinement_flags
_atom_site_disorder_assembly
_atom_site_disorder_group
Mo1A Mo 0.60247(15) 1.0000 0.5000 0.0341(4) Uani 1 2 d S . .
Mo1B Mo 1.0000 0.81570(13) 0.7500 0.0425(5) Uani 1 2 d S . .
O1A O 0.6991(11) 0.9204(7) 0.4771(4) 0.052(3) Uani 1 1 d . . .
O3A O 0.5638(10) 0.9445(6) 0.5615(4) 0.044(3) Uani 1 1 d . . .
O2A O 0.3219(10) 0.7724(6) 0.4857(4) 0.045(3) Uani 1 1 d . . .
O1B O 1.1093(16) 0.7456(8) 0.7708(4) 0.073(4) Uani 1 1 d . . .
O3B O 1.0810(10) 0.8428(8) 0.6895(4) 0.054(3) Uani 1 1 d . . .
O2B O 0.7758(11) 1.0194(7) 0.6634(4) 0.052(3) Uani 1 1 d . . .
N1A N 0.4359(10) 0.8985(8) 0.4795(4) 0.034(3) Uani 1 1 d . . .
N1B N 0.8727(11) 0.9376(8) 0.7218(4) 0.033(3) Uani 1 1 d . . .
C1A C 0.5302(13) 0.8646(8) 0.5779(5) 0.032(4) Uani 1 1 d . . .
C2A C 0.5666(14) 0.8404(9) 0.6253(5) 0.036(4) Uani 1 1 d . . .
H2AA H 0.6152 0.8792 0.6441 0.044 Uiso 1 1 calc R . .
C3A C 0.5287(17) 0.7587(11) 0.6427(5) 0.049(5) Uani 1 1 d . . .
H3AA H 0.5557 0.7432 0.6736 0.058 Uiso 1 1 calc R . .
C4A C 0.4555(18) 0.6982(12) 0.6193(7) 0.064(6) Uani 1 1 d . . .
H4AA H 0.4328 0.6432 0.6329 0.077 Uiso 1 1 calc R . .
C5A C 0.4164(16) 0.7240(10) 0.5730(6) 0.045(4) Uani 1 1 d . . .
H5AA H 0.3648 0.6851 0.5555 0.054 Uiso 1 1 calc R . .
C6A C 0.4514(12) 0.8051(10) 0.5523(5) 0.033(3) Uani 1 1 d . . .
C7A C 0.4053(12) 0.8300(8) 0.5038(6) 0.033(3) Uani 1 1 d . . .
C8A C 0.2957(17) 0.8038(11) 0.4369(7) 0.060(5) Uani 1 1 d . . .
H8AA H 0.2055 0.8110 0.4321 0.072 Uiso 1 1 calc R . .
H8AB H 0.3273 0.7609 0.4133 0.072 Uiso 1 1 calc R . .
C10A C 0.3632(15) 0.8944(9) 0.4317(6) 0.043(4) Uani 1 1 d . . .
C9A C 0.2706(16) 0.9715(11) 0.4296(6) 0.055(5) Uani 1 1 d . . .
H9A H 0.3158 1.0277 0.4283 0.082 Uiso 1 1 calc R . .
H9B H 0.2180 0.9704 0.4578 0.082 Uiso 1 1 calc R . .
H9C H 0.2189 0.9656 0.4012 0.082 Uiso 1 1 calc R . .
C11A C 0.4512(18) 0.8901(12) 0.3889(7) 0.066(6) Uani 1 1 d . . .
H11A H 0.4954 0.9465 0.3859 0.099 Uiso 1 1 calc R . .
H11B H 0.4034 0.8790 0.3601 0.099 Uiso 1 1 calc R . .
H11C H 0.5111 0.8422 0.3936 0.099 Uiso 1 1 calc R . .
C1B C 1.0387(13) 0.8659(10) 0.6468(7) 0.045(4) Uani 1 1 d . . .
C2B C 1.1037(15) 0.8303(11) 0.6046(5) 0.044(4) Uani 1 1 d . . .
H2BA H 1.1725 0.7921 0.6088 0.053 Uiso 1 1 calc R . .
C3B C 1.0658(18) 0.8517(13) 0.5588(7) 0.062(6) Uani 1 1 d . . .
H3BA H 1.1104 0.8295 0.5324 0.075 Uiso 1 1 calc R . .
C4B C 0.964(2) 0.9050(13) 0.5516(7) 0.066(6) Uani 1 1 d . . .
H4BA H 0.9378 0.9176 0.5203 0.079 Uiso 1 1 calc R . .
C5B C 0.8999(19) 0.9401(11) 0.5892(6) 0.052(4) Uani 1 1 d . . .
H5BA H 0.8334 0.9797 0.5835 0.063 Uiso 1 1 calc R . .
C6B C 0.9316(15) 0.9182(10) 0.6361(6) 0.044(4) Uani 1 1 d . . .
C7B C 0.8599(14) 0.9563(10) 0.6772(5) 0.039(4) Uani 1 1 d . . .
C8B C 0.7231(19) 1.0525(14) 0.7081(6) 0.066(6) Uani 1 1 d . . .
H8BA H 0.6317 1.0480 0.7074 0.079 Uiso 1 1 calc R . .
H8BB H 0.7461 1.1153 0.7129 0.079 Uiso 1 1 calc R . .
C10B C 0.7772(12) 0.9939(12) 0.7486(7) 0.051(4) Uani 1 1 d . . .
C9B C 0.6761(17) 0.9339(14) 0.7683(7) 0.070(6) Uani 1 1 d . . .
H9D H 0.6407 0.8986 0.7425 0.105 Uiso 1 1 calc R . .
H9E H 0.6111 0.9701 0.7828 0.105 Uiso 1 1 calc R . .
H9F H 0.7116 0.8944 0.7922 0.105 Uiso 1 1 calc R . .
C11B C 0.8359(17) 1.0542(13) 0.7867(7) 0.061(5) Uani 1 1 d . . .
H11D H 0.8701 1.0177 0.8121 0.092 Uiso 1 1 calc R . .
H11E H 0.7725 1.0938 0.7996 0.092 Uiso 1 1 calc R . .
H11F H 0.9022 1.0894 0.7723 0.092 Uiso 1 1 calc R . .

loop_
_atom_site_aniso_label
_atom_site_aniso_U_11
_atom_site_aniso_U_22
_atom_site_aniso_U_33
_atom_site_aniso_U_23
_atom_site_aniso_U_13
_atom_site_aniso_U_12
Mo1A 0.0271(8) 0.0324(8) 0.0429(10) 0.0093(9) 0.000 0.000
Mo1B 0.0491(11) 0.0450(11) 0.0335(10) 0.000 0.0025(10) 0.000
O1A 0.050(7) 0.049(7) 0.058(7) 0.009(6) -0.002(6) 0.016(6)
O3A 0.055(7) 0.034(5) 0.045(6) 0.008(5) -0.032(5) -0.017(5)
O2A 0.045(6) 0.040(5) 0.050(7) -0.006(5) -0.001(5) -0.012(5)
O1B 0.109(11) 0.062(7) 0.048(7) 0.008(6) 0.003(9) 0.020(9)
O3B 0.034(6) 0.070(8) 0.059(7) 0.002(6) 0.002(6) 0.019(6)
O2B 0.054(7) 0.056(8) 0.046(7) 0.003(6) -0.011(6) 0.012(6)
N1A 0.024(6) 0.037(7) 0.041(7) 0.001(5) -0.003(5) 0.002(5)
N1B 0.025(6) 0.057(8) 0.019(6) -0.005(6) -0.006(5) 0.003(6)
C1A 0.049(10) 0.028(7) 0.020(6) -0.005(5) -0.027(6) 0.001(6)
C2A 0.052(9) 0.045(8) 0.012(6) -0.005(6) 0.001(6) -0.001(7)
C3A 0.076(13) 0.068(11) 0.002(5) 0.004(6) 0.007(7) 0.001(10)
C4A 0.079(14) 0.049(10) 0.063(12) 0.002(10) 0.033(10) -0.010(10)
C5A 0.046(10) 0.040(8) 0.051(10) 0.010(8) -0.001(8) -0.003(8)
C6A 0.033(7) 0.040(8) 0.026(7) 0.004(7) 0.011(6) 0.001(6)
C7A 0.027(6) 0.025(6) 0.049(8) -0.009(7) 0.009(8) 0.000(6)
C8A 0.060(11) 0.047(10) 0.074(13) 0.002(10) -0.035(10) 0.000(9)
C10A 0.048(10) 0.032(8) 0.050(10) -0.008(7) -0.015(8) 0.007(7)
C9A 0.054(10) 0.058(11) 0.053(11) 0.003(8) -0.013(9) 0.017(8)
C11A 0.070(13) 0.060(11) 0.067(13) -0.001(10) -0.008(11) 0.005(10)
C1B 0.026(8) 0.033(8) 0.077(13) -0.001(9) -0.005(8) -0.008(6)
C2B 0.031(7) 0.071(10) 0.030(7) -0.009(8) 0.005(7) 0.002(9)
C3B 0.054(12) 0.085(14) 0.048(11) -0.021(10) 0.013(9) -0.030(11)
C4B 0.076(15) 0.080(14) 0.041(10) 0.013(10) -0.011(10) -0.026(12)
C5B 0.054(10) 0.050(9) 0.053(11) 0.006(8) -0.002(10) -0.012(9)
C6B 0.042(9) 0.039(8) 0.051(10) 0.005(7) 0.003(8) -0.006(7)
C7B 0.040(8) 0.047(8) 0.029(8) -0.004(7) -0.015(7) -0.006(7)
C8B 0.065(13) 0.092(15) 0.039(11) 0.001(11) -0.010(10) 0.017(12)
C10B 0.026(7) 0.074(10) 0.051(8) -0.017(15) 0.011(8) 0.000(9)
C9B 0.043(10) 0.112(16) 0.056(12) 0.003(11) 0.017(9) 0.011(11)
C11B 0.048(10) 0.082(13) 0.054(12) -0.015(11) 0.007(9) 0.002(10)

loop_
_atom_type_symbol
_atom_type_description
_atom_type_scat_dispersion_real
_atom_type_scat_dispersion_imag
_atom_type_scat_source
C C 0.0033 0.0016 'International Tables Vol C Tables 4.2.6.8 and 6.1.1.4'
H H 0.0000 0.0000 'International Tables Vol C Tables 4.2.6.8 and 6.1.1.4'
N N 0.0061 0.0033 'International Tables Vol C Tables 4.2.6.8 and 6.1.1.4'
O O 0.0106 0.0060 'International Tables Vol C Tables 4.2.6.8 and 6.1.1.4'
Mo Mo -1.6832 0.6857 'International Tables Vol C Tables 4.2.6.8 and 6.1.1.4'

loop_
_geom_angle_atom_site_label_1
_geom_angle_atom_site_label_2
_geom_angle_atom_site_label_3
_geom_angle
_geom_angle_site_symmetry_1
_geom_angle_site_symmetry_3
_geom_angle_publ_flag
O1A Mo1A O1A 105.2(8) 4_576 . ?
O1A Mo1A O3A 95.5(5) 4_576 . ?
O1A Mo1A O3A 99.3(5) . . ?
O1A Mo1A O3A 99.3(5) 4_576 4_576 ?
O1A Mo1A O3A 95.5(5) . 4_576 ?
O3A Mo1A O3A 155.5(6) . 4_576 ?
O1A Mo1A N1A 85.3(5) 4_576 4_576 ?
O1A Mo1A N1A 168.3(5) . 4_576 ?
O3A Mo1A N1A 84.3(4) . 4_576 ?
O3A Mo1A N1A 77.6(4) 4_576 4_576 ?
O1A Mo1A N1A 168.3(5) 4_576 . ?
O1A Mo1A N1A 85.3(5) . . ?
O3A Mo1A N1A 77.6(4) . . ?
O3A Mo1A N1A 84.3(4) 4_576 . ?
N1A Mo1A N1A 84.7(5) 4_576 . ?
O1B Mo1B O1B 102.5(10) 3_756 . ?
O1B Mo1B O3B 97.0(6) 3_756 3_756 ?
O1B Mo1B O3B 98.0(5) . 3_756 ?
O1B Mo1B O3B 98.0(5) 3_756 . ?
O1B Mo1B O3B 97.0(6) . . ?
O3B Mo1B O3B 155.9(7) 3_756 . ?
O1B Mo1B N1B 169.2(6) 3_756 3_756 ?
O1B Mo1B N1B 88.1(6) . 3_756 ?
O3B Mo1B N1B 79.0(4) 3_756 3_756 ?
O3B Mo1B N1B 82.8(5) . 3_756 ?
O1B Mo1B N1B 88.1(6) 3_756 . ?
O1B Mo1B N1B 169.2(6) . . ?
O3B Mo1B N1B 82.8(5) 3_756 . ?
O3B Mo1B N1B 79.0(4) . . ?
N1B Mo1B N1B 81.5(6) 3_756 . ?
C1A O3A Mo1A 138.0(9) . . ?
C7A O2A C8A 105.9(12) . . ?
C1B O3B Mo1B 133.4(10) . . ?
C7B O2B C8B 104.5(12) . . ?
C7A N1A C10A 107.5(12) . . ?
C7A N1A Mo1A 124.7(10) . . ?
C10A N1A Mo1A 127.0(9) . . ?
C7B N1B C10B 106.5(13) . . ?
C7B N1B Mo1B 122.9(10) . . ?
C10B N1B Mo1B 129.7(10) . . ?
O3A C1A C6A 123.3(11) . . ?
O3A C1A C2A 118.4(11) . . ?
C6A C1A C2A 118.1(13) . . ?
C3A C2A C1A 118.2(13) . . ?
C3A C2A H2AA 120.9 . . ?
C1A C2A H2AA 120.9 . . ?
C4A C3A C2A 126.0(14) . . ?
C4A C3A H3AA 117.0 . . ?
C2A C3A H3AA 117.0 . . ?
C3A C4A C5A 115.4(15) . . ?
C3A C4A H4AA 122.3 . . ?
C5A C4A H4AA 122.3 . . ?
C6A C5A C4A 122.5(16) . . ?
C6A C5A H5AA 118.7 . . ?
C4A C5A H5AA 118.7 . . ?
C5A C6A C1A 119.7(13) . . ?
C5A C6A C7A 120.4(13) . . ?
C1A C6A C7A 119.9(12) . . ?
N1A C7A O2A 119.1(15) . . ?
N1A C7A C6A 127.1(13) . . ?
O2A C7A C6A 113.8(12) . . ?
O2A C8A C10A 106.2(12) . . ?
O2A C8A H8AA 110.5 . . ?
C10A C8A H8AA 110.5 . . ?
O3A C8A H8AB 110.5 . . ?
C10A C8A H8AB 110.5 . . ?
H8AA C8A H8AB 108.7 . . ?
C11A C10A C9A 113.9(14) . . ?
C11A C10A C8A 109.1(14) . . ?
C9A C10A C8A 111.4(13) . . ?
C11A C10A N1A 111.6(13) . . ?
C9A C10A N1A 109.3(12) . . ?
C8A C10A N1A 100.8(12) . . ?
C10A C9A H9A 109.5 . . ?
C10A C9A H9B 109.5 . . ?
H9A C9A H9B 109.5 . . ?
C10A C9A H9C 109.5 . . ?
H9A C9A H9C 109.5 . . ?
H9B C9A H9C 109.5 . . ?
C10A C11A H11A 109.5 . . ?
C10A C11A H11B 109.5 . . ?
H11A C11A H11B 109.5 . . ?
C10A C11A H11C 109.5 . . ?
H11A C11A H11C 109.5 . . ?
H11B C11A H11C 109.5 . . ?
O3B C1B C6B 127.6(16) . . ?
O3B C1B C2B 117.9(13) . . ?
C6B C1B C2B 114.3(16) . . ?
C3B C2B C1B 121.5(16) . . ?
C3B C2B H2BA 119.3 . . ?
C1B C2B H2BA 119.3 . . ?
C4B C3B C2B 120.5(18) . . ?
C4B C3B H3BA 119.8 . . ?
C2B C3B H3BA 119.8 . . ?
C3B C4B C5B 120.9(19) . . ?
C3B C4B H4BA 119.5 . . ?
C5B C4B H4BA 119.5 . . ?
C4B C5B C6B 120.9(18) . . ?
C4B C5B H5BA 119.5 . . ?
C6B C5B H5BA 119.6 . . ?
C5B C6B C1B 121.6(17) . . ?
C5B C6B C7B 120.6(15) . . ?
C1B C6B C7B 117.6(15) . . ?
N1B C7B O3B 119.8(14) . . ?
N1B C7B C6B 127.4(14) . . ?
O2B C7B C6B 112.8(13) . . ?
O2B C8B C9B 106.9(14) . . ?
O2B C8B H8BA 110.3 . . ?
C9B C8B H8BA 110.3 . . ?
O2B C8B H8BB 110.3 . . ?
C9B C8B H8BB 110.3 . . ?
H8BA C8B H8BB 108.6 . . ?
C9B C10B N1B 109.3(14) . . ?
C9B C10B C11B 113.1(16) . . ?
N1B C10B C11B 113.2(12) . . ?
C9B C10B C8B 109.7(14) . . ?
N1B C10B C8B 101.8(14) . . ?
C11B C10B C8B 109.2(15) . . ?
C10B C9B H9D 109.5 . . ?
C10B C9B H9E 109.5 . . ?
H9D C9B H9E 109.5 . . ?
C10B C9B H9F 109.5 . . ?
H9D C9B H9F 109.5 . . ?
H9E C9B H9F 109.5 . . ?
C10B C11B H11D 109.5 . . ?
C10B C11B H11E 109.5 . . ?
H11D C11B H11E 109.5 . . ?
C10B C11B H11F 109.5 . . ?
H11D C11B H11F 109.5 . . ?
H11E C11B H11F 109.5 . . ?

loop_
_geom_bond_atom_site_label_1
_geom_bond_atom_site_label_2
_geom_bond_distance
_geom_bond_site_symmetry_2
_geom_bond_publ_flag
Mo1A O1A 1.684(11) 4_576 ?
Mo1A O1A 1.684(11) . ?
Mo1A O3A 1.933(11) . ?
Mo1A O3A 1.933(11) 4_576 ?
Mo1A N1A 2.385(11) 4_576 ?
Mo1A N1A 2.385(11) . ?
Mo1B O1B 1.658(14) 3_756 ?
Mo1B O1B 1.658(14) . ?
Mo1B O3B 1.924(12) 3_756 ?
Mo1B O3B 1.924(12) . ?
Mo1B N1B 2.383(12) 3_756 ?
Mo1B N1B 2.383(12) . ?
O3A C1A 1.317(16) . ?
O2A C7A 1.326(16) . ?
O2A C8A 1.454(18) . ?
O3B C1B 1.31(2) . ?
O2B C7B 1.346(17) . ?
O2B C8B 1.44(2) . ?
N1A C7A 1.261(17) . ?
N1A C10A 1.532(18) . ?
N1B C7B 1.273(18) . ?
N1B C10B 1.506(18) . ?
C1A C6A 1.405(18) . ?
C1A C2A 1.412(17) . ?
C2A C3A 1.363(19) . ?
C2A H2AA 0.9300 . ?
C3A C4A 1.35(2) . ?
C3A H3AA 0.9300 . ?
C4A C5A 1.40(2) . ?
C4A H4AA 0.9300 . ?
C5A C6A 1.381(19) . ?
C5A H5AA 0.9300 . ?
C6A C7A 1.47(2) . ?
C8A C10A 1.53(2) . ?
C8A H8AA 0.9700 . ?
C8A H8AB 0.9700 . ?
C10A C11A 1.51(2) . ?
C10A C9A 1.51(2) . ?
C9A H9A 0.9600 . ?
C9A H9B 0.9600 . ?
C9A H9C 0.9600 . ?
C11A H11A 0.9600 . ?
C11A H11B 0.9600 . ?
C11A H11C 0.9600 . ?
C1B C6B 1.40(2) . ?
C1B C2B 1.46(2) . ?
C2B C3B 1.37(2) . ?
C2B H2BA 0.9300 . ?
C3B C4B 1.35(3) . ?
C3B H3BA 0.9300 . ?
C4B C5B 1.35(3) . ?
C4B H4BA 0.9300 . ?
C5B C6B 1.38(2) . ?
C5B H5BA 0.9300 . ?
C6B C7B 1.48(2) . ?
C8B C9B 1.53(2) . ?
C8B H8BA 0.9700 . ?
C8B H8BB 0.9700 . ?
C10B C9B 1.49(2) . ?
C10B C11B 1.51(2) . ?
C9B H9D 0.9600 . ?
C9B H9E 0.9600 . ?
C9B H9F 0.9600 . ?
C11B H11D 0.9600 . ?
C11B H11E 0.9600 . ?
C11B H11F 0.9600 . ?

loop_
_geom_torsion_atom_site_label_1
_geom_torsion_atom_site_label_2
_geom_torsion_atom_site_label_3
_geom_torsion_atom_site_label_4
_geom_torsion
_geom_torsion_site_symmetry_1
_geom_torsion_site_symmetry_2
_geom_torsion_site_symmetry_3
_geom_torsion_site_symmetry_4
_geom_torsion_publ_flag
O1A Mo1A O3A C1A -152.8(14) 4_576 . . . ?
O1A Mo1A O3A C1A -46.3(15) . . . . ?
O3A Mo1A O3A C1A 80.1(14) 4_576 . . . ?
N1A Mo1A O3A C1A 122.5(14) 4_576 . . . ?
N1A Mo1A O3A C1A 36.7(14) . . . . ?
O1B Mo1B O3B C1B 47.7(15) 3_756 . . . ?
O1B Mo1B O3B C1B 151.4(15) . . . . ?
O3B Mo1B O3B C1B -80.4(14) 3_756 . . . ?
N1B Mo1B O3B C1B -121.5(15) 3_756 . . . ?
N1B Mo1B O3B C1B -38.8(14) . . . . ?
O1A Mo1A N1A C7A -76(3) 4_576 . . . ?
O1A Mo1A N1A C7A 78.7(11) . . . . ?
O3A Mo1A N1A C7A -21.9(11) . . . . ?
O3A Mo1A N1A C7A 174.7(12) 4_576 . . . ?
N1A Mo1A N1A C7A -107.2(12) 4_576 . . . ?
O1A Mo1A N1A C10A 115(3) 4_576 . . . ?
O1A Mo1A N1A C10A -90.1(11) . . . . ?
O3A Mo1A N1A C10A 169.2(11) . . . . ?
O3A Mo1A N1A C10A 5.9(10) 4_576 . . . ?
N1A Mo1A N1A C10A 83.9(10) 4_576 . . . ?
O1B Mo1B N1B C7B -72.2(12) 3_756 . . . ?
O1B Mo1B N1B C7B 95(3) . . . . ?
O3B Mo1B N1B C7B -169.5(12) 3_756 . . . ?
O3B Mo1B N1B C7B 26.3(12) . . . . ?
N1B Mo1B N1B C7B 110.6(13) 3_756 . . . ?
O1B Mo1B N1B C10B 95.3(12) 3_756 . . . ?
O1B Mo1B N1B C10B -97(3) . . . . ?
O3B Mo1B N1B C10B -2.0(12) 3_756 . . . ?
O3B Mo1B N1B C10B -166.2(12) . . . . ?
N1B Mo1B N1B C10B -81.9(11) 3_756 . . . ?
Mo1A O3A C1A C6A -35(2) . . . . ?
Mo1A O3A C1A C2A 150.7(11) . . . . ?
O3A C1A C2A C3A 178.2(13) . . . . ?
C6A C1A C2A C3A 3(2) . . . . ?
C1A C2A C3A C4A -2(2) . . . . ?
C2A C3A C4A C5A 0(3) . . . . ?
C3A C4A C5A C6A 1(2) . . . . ?
C4A C5A C6A C1A 1(2) . . . . ?
C4A C5A C6A C7A -178.7(15) . . . . ?
O3A C1A C6A C5A -177.3(14) . . . . ?
C2A C1A C6A C5A -3(2) . . . . ?
O3A C1A C6A C7A 2(2) . . . . ?
C2A C1A C6A C7A 176.6(13) . . . . ?
C10A N1A C7A O2A -0.8(17) . . . . ?
Mo1A N1A C7A O2A -171.5(8) . . . . ?
C10A N1A C7A C6A 179.9(12) . . . . ?
Mo1A N1A C7A C6A 9.2(19) . . . . ?
C8A O2A C7A N1A 5.1(17) . . . . ?
C8A O2A C7A C6A -175.5(12) . . . . ?
C5A C6A C7A N1A -175.0(14) . . . . ?
C1A C6A C7A N1A 6(2) . . . . ?
C5A C6A C7A O2A 5.6(18) . . . . ?
C1A C6A C7A O2A -173.6(12) . . . . ?
C7A O2A C8A C9A -7.0(16) . . . . ?
O2A C8A C10A C11A 123.9(15) . . . . ?
O2A C8A C10A C9A -109.6(16) . . . . ?
O2A C8A C10A N1A 6.3(16) . . . . ?
C7A N1A C10A C11A -119.3(14) . . . . ?
Mo1A N1A C10A C11A 51.1(15) . . . . ?
C7A N1A C10A C9A 113.9(14) . . . . ?
Mo1A N1A C10A C9A -75.7(15) . . . . ?
C7A N1A C10A C8A -3.6(15) . . . . ?
Mo1A N1A C10A C8A 166.8(10) . . . . ?
Mo1B O3B C1B C6B 33(2) . . . . ?
Mo1B O3B C1B C2B -143.0(12) . . . . ?
O3B C1B C2B C3B -179.6(15) . . . . ?
C6B C1B C2B C3B 4(2) . . . . ?
C1B C2B C3B C4B -2(3) . . . . ?
C2B C3B C4B C5B 2(3) . . . . ?
C3B C4B C5B C6B -4(3) . . . . ?
C4B C5B C6B C1B 6(3) . . . . ?
C4B C5B C6B C7B -179.4(16) . . . . ?
O2B C1B C6B C5B 177.8(15) . . . . ?
C2B C1B C6B C5B -6(2) . . . . ?
O2B C1B C6B C7B 3(2) . . . . ?
C2B C1B C6B C7B 179.6(13) . . . . ?
C10B N1B C7B O2B 2.6(18) . . . . ?
Mo1B N1B C7B O2B 172.6(9) . . . . ?
C10B N1B C7B C6B -179.6(14) . . . . ?
Mo1B N1B C7B C6B -10(2) . . . . ?
C8B O2B C7B N1B 2.1(19) . . . . ?
C8B O2B C7B C6B -176.0(14) . . . . ?
C5B C6B C7B N1B 174.9(16) . . . . ?
C1B C6B C7B N1B -11(2) . . . . ?
C5B C6B C7B O2B -7(2) . . . . ?
C1B C6B C7B O2B 167.3(12) . . . . ?
C7B O2B C8B C10B -5.7(18) . . . . ?
C7B N1B C10B C9B 110.2(16) . . . . ?
Mo1B N1B C10B C9B -58.8(18) . . . . ?
C7B N1B C10B C11B -122.8(17) . . . . ?
Mo1B N1B C10B C9B 68.1(18) . . . . ?
C7B N1B C10B C8B -5.7(16) . . . . ?
Mo1B N1B C10B C8B -174.8(11) . . . . ?
O2B C8B C10B C9B -108.7(17) . . . . ?
O2B C8B C10B N1B 6.9(18) . . . . ?
O2B C8B C10B C11B 126.9(15) . . . . ?
